data_7208965
loop_
_publ_author_name
'Yan, Zhiqing'
'Bolokowicz, Andrew J.'
'Collett, Teage K.'
'Reeb, Sarah A.'
'Wiseman, Joshua D.'
'Wheeler, Kraig A.'

_publ_section_title
;
 Solid-state photodimerization reactions of racemic and homochiral
 phenylalanine sulfonamidecinnamic acids
;
_journal_issue 1
_journal_name_full CrystEngComm
_journal_page_first 27
_journal_paper_doi 10.1039/c2ce26307f
_journal_volume 15
_journal_year 2013
_chemical_absolute_configuration rm
_chemical_formula_moiety 'C18 H17 N O6 S'
_chemical_formula_sum 'C18 H17 N O6 S'
_chemical_formula_weight 375.39
_chemical_name_systematic
;
?
;
_space_group_IT_number 4
_symmetry_cell_setting monoclinic
_symmetry_space_group_name_Hall 'P 2yb'
_symmetry_space_group_name_H-M 'P 1 21 1'
_atom_sites_solution_hydrogens geom
_atom_sites_solution_primary direct
_atom_sites_solution_secondary difmap
_audit_creation_method SHELXL-97
_cell_angle_alpha 90.00
_cell_angle_beta 96.725(2)
_cell_angle_gamma 90.00
_cell_formula_units_Z 4
_cell_length_a 10.2820(5)
_cell_length_b 14.1275(6)
_cell_length_c 11.8374(5)
_cell_measurement_reflns_used 2327
_cell_measurement_temperature 100(2)
_cell_measurement_theta_max 60.793
_cell_measurement_theta_min 5.345
_cell_volume 1707.66(13)
_computing_cell_refinement APEX2
_computing_data_collection 'APEX2 (Bruker, 2010)'
_computing_data_reduction
;
SAINT (Bruker, 2008) and XPREP (Bruker, 2008)
;
_computing_molecular_graphics 'XSEED (Barbour, 2001)'
_computing_publication_material 'XSEED (Barbour, 2001)'
_computing_structure_refinement 'SHELXL-97 (Sheldrick, 2008)'
_computing_structure_solution 'SHELXS-97 (Sheldrick, 2008)'
_diffrn_ambient_temperature 100(2)
_diffrn_detector_area_resol_mean 8.33
_diffrn_measured_fraction_theta_full 0.994
_diffrn_measured_fraction_theta_max 0.994
_diffrn_measurement_device_type 'Bruker APEXII CCD'
_diffrn_measurement_method 'phi and omega scans'
_diffrn_radiation_monochromator graphite
_diffrn_radiation_source 'fine-focus sealed tube'
_diffrn_radiation_type CuK\a
_diffrn_radiation_wavelength 1.54178
_diffrn_reflns_av_R_equivalents 0.0808
_diffrn_reflns_av_sigmaI/netI 0.1160
_diffrn_reflns_limit_h_max 12
_diffrn_reflns_limit_h_min -12
_diffrn_reflns_limit_k_max 16
_diffrn_reflns_limit_k_min -16
_diffrn_reflns_limit_l_max 14
_diffrn_reflns_limit_l_min -14
_diffrn_reflns_number 22936
_diffrn_reflns_theta_full 67.46
_diffrn_reflns_theta_max 67.46
_diffrn_reflns_theta_min 3.76
_exptl_absorpt_coefficient_mu 2.014
_exptl_absorpt_correction_T_max 0.970
_exptl_absorpt_correction_T_min 0.697
_exptl_absorpt_correction_type multi-scan
_exptl_absorpt_process_details 'SADABS (Bruker, 2010)'
_exptl_crystal_colour colorless
_exptl_crystal_density_diffrn 1.460
_exptl_crystal_density_method 'not measured'
_exptl_crystal_description 'transparent plate'
_exptl_crystal_F_000 784
_exptl_crystal_size_max 0.18
_exptl_crystal_size_mid 0.15
_exptl_crystal_size_min 0.03
_refine_diff_density_max 0.261
_refine_diff_density_min -0.238
_refine_diff_density_rms 0.060
_refine_ls_abs_structure_details 'Flack H D (1983), Acta Cryst. A39, 876-881'
_refine_ls_abs_structure_Flack 0.03(3)
_refine_ls_extinction_method none
_refine_ls_goodness_of_fit_ref 1.005
_refine_ls_hydrogen_treatment mixed
_refine_ls_matrix_type full
_refine_ls_number_parameters 488
_refine_ls_number_reflns 5821
_refine_ls_number_restraints 11
_refine_ls_restrained_S_all 1.005
_refine_ls_R_factor_all 0.1690
_refine_ls_R_factor_gt 0.0681
_refine_ls_shift/su_max 0.001
_refine_ls_shift/su_mean 0.000
_refine_ls_structure_factor_coef Fsqd
_refine_ls_weighting_details 'calc w=1/[\s^2^(Fo^2^)+(0.0260P)^2^+0.0000P] where P=(Fo^2^+2Fc^2^)/3'
_refine_ls_weighting_scheme calc
_refine_ls_wR_factor_gt 0.0893
_refine_ls_wR_factor_ref 0.1143
_reflns_number_gt 2989
_reflns_number_total 5821
_reflns_threshold_expression >2sigma(I)
_cod_data_source_file c2ce26307f.txt
_cod_data_source_block kaw67
_cod_original_sg_symbol_H-M 'P 21'
_cod_database_code 7208965

loop_
_symmetry_equiv_pos_as_xyz
'x, y, z'
'-x, y+1/2, -z'

loop_
_atom_site_label
_atom_site_type_symbol
_atom_site_fract_x
_atom_site_fract_y
_atom_site_fract_z
_atom_site_U_iso_or_equiv
_atom_site_adp_type
_atom_site_occupancy
_atom_site_symmetry_multiplicity
_atom_site_calc_flag
_atom_site_refinement_flags
S1A S 0.1704(2) 0.30316(13) 0.40236(16) 0.0399(5) Uani 1 1 d .
O1A O 1.0088(5) 0.3457(4) 0.7232(4) 0.0588(16) Uani 1 1 d D
H1A H 1.0799(19) 0.325(4) 0.758(5) 0.071 Uiso 1 1 d D
O2A O 0.9255(5) 0.2497(4) 0.8487(4) 0.0590(16) Uani 1 1 d D
O3A O 0.1870(5) 0.2733(3) 0.2892(4) 0.0480(14) Uani 1 1 d .
O4A O 0.0668(5) 0.2639(3) 0.4583(4) 0.0475(14) Uani 1 1 d .
O5A O 0.3523(4) 0.5123(4) 0.5416(4) 0.0488(14) Uani 1 1 d D
O6A O 0.2327(5) 0.4754(4) 0.6833(4) 0.0479(14) Uani 1 1 d D
H6A H 0.301(3) 0.492(5) 0.7218(16) 0.058 Uiso 1 1 d D
N1A N 0.1474(5) 0.4160(4) 0.3942(5) 0.0356(14) Uani 1 1 d D
H13 H 0.196(5) 0.451(4) 0.359(4) 0.043 Uiso 1 1 d D
C1A C 0.9145(9) 0.2942(6) 0.7589(7) 0.049(2) Uani 1 1 d .
C2A C 0.7923(8) 0.2985(6) 0.6806(6) 0.048(2) Uani 1 1 d .
H2A H 0.7944 0.3302 0.6101 0.058 Uiso 1 1 calc R
C3A C 0.6804(7) 0.2612(5) 0.7020(6) 0.0407(19) Uani 1 1 d .
H3A H 0.6798 0.2268 0.7709 0.049 Uiso 1 1 calc R
C4A C 0.5555(7) 0.2690(6) 0.6266(6) 0.0353(19) Uani 1 1 d .
C5A C 0.5508(8) 0.3052(6) 0.5187(6) 0.053(2) Uani 1 1 d .
H5A H 0.6299 0.3249 0.4915 0.063 Uiso 1 1 calc R
C6A C 0.4345(8) 0.3139(6) 0.4486(6) 0.046(2) Uani 1 1 d .
H1 H 0.4332 0.3388 0.3739 0.055 Uiso 1 1 calc R
C7A C 0.3197(7) 0.2857(5) 0.4894(6) 0.0322(19) Uani 1 1 d .
C8A C 0.3190(7) 0.2503(5) 0.5979(6) 0.042(2) Uani 1 1 d .
H8A H 0.2394 0.2327 0.6257 0.051 Uiso 1 1 calc R
C9A C 0.4405(7) 0.2410(6) 0.6664(6) 0.044(2) Uani 1 1 d .
H9A H 0.4430 0.2151 0.7407 0.052 Uiso 1 1 calc R
C10A C 0.2492(7) 0.4872(5) 0.5760(5) 0.039(2) Uani 1 1 d .
C11A C 0.1236(7) 0.4688(5) 0.4973(5) 0.0380(19) Uani 1 1 d .
H11A H 0.0632 0.4308 0.5397 0.046 Uiso 1 1 calc R
C12A C 0.0585(8) 0.5642(5) 0.4656(6) 0.042(2) Uani 1 1 d .
H12A H 0.0527 0.6017 0.5355 0.050 Uiso 1 1 calc R
H12B H 0.1126 0.6000 0.4166 0.050 Uiso 1 1 calc R
C13A C -0.0770(9) 0.5501(6) 0.4038(7) 0.046(2) Uani 1 1 d .
C14A C -0.1029(9) 0.5660(6) 0.2866(6) 0.052(2) Uani 1 1 d .
H14A H -0.0354 0.5869 0.2442 0.063 Uiso 1 1 calc R
C15A C -0.2308(10) 0.5504(6) 0.2323(7) 0.071(3) Uani 1 1 d .
H15A H -0.2490 0.5598 0.1526 0.086 Uiso 1 1 calc R
C16A C -0.3283(9) 0.5220(7) 0.2931(9) 0.070(3) Uani 1 1 d .
H16A H -0.4137 0.5109 0.2554 0.084 Uiso 1 1 calc R
C17A C -0.3038(8) 0.5094(7) 0.4079(8) 0.067(2) Uani 1 1 d .
H17A H -0.3727 0.4910 0.4502 0.080 Uiso 1 1 calc R
C18A C -0.1793(8) 0.5233(6) 0.4628(6) 0.048(2) Uani 1 1 d .
H18A H -0.1636 0.5143 0.5428 0.058 Uiso 1 1 calc R
S1B S 1.32849(18) 0.50666(13) 1.10582(14) 0.0358(5) Uani 1 1 d .
O1B O 0.4609(5) 0.4786(4) 0.8151(4) 0.0477(14) Uani 1 1 d D
O2B O 0.5778(5) 0.5278(4) 0.6770(4) 0.0490(15) Uani 1 1 d D
H2B H 0.505(2) 0.526(5) 0.638(2) 0.059 Uiso 1 1 d D
O3B O 1.4038(4) 0.5889(3) 1.0860(4) 0.0414(13) Uani 1 1 d .
O4B O 1.3141(4) 0.4785(3) 1.2189(3) 0.0411(13) Uani 1 1 d .
O5B O 1.2207(5) 0.3445(4) 0.8692(4) 0.0496(15) Uani 1 1 d D
O6B O 1.1410(5) 0.2501(4) 0.9944(4) 0.0521(14) Uani 1 1 d D
H6B H 1.079(4) 0.243(4) 0.942(3) 0.063 Uiso 1 1 d D
N1B N 1.3986(5) 0.4192(4) 1.0446(5) 0.0418(15) Uani 1 1 d D
H2 H 1.427(6) 0.432(4) 0.983(3) 0.050 Uiso 1 1 d D
C1B C 0.5649(7) 0.5030(6) 0.7813(6) 0.0417(19) Uani 1 1 d .
C2B C 0.6870(7) 0.5034(5) 0.8589(5) 0.0382(18) Uani 1 1 d .
H3 H 0.6841 0.4801 0.9338 0.046 Uiso 1 1 calc R
C3B C 0.8002(7) 0.5337(6) 0.8321(6) 0.045(2) Uani 1 1 d .
H3B H 0.8002 0.5608 0.7587 0.054 Uiso 1 1 calc R
C4B C 0.9263(7) 0.5303(6) 0.9036(6) 0.039(2) Uani 1 1 d .
C5B C 0.9430(8) 0.4799(6) 1.0047(6) 0.048(2) Uani 1 1 d .
H5B H 0.8702 0.4481 1.0299 0.057 Uiso 1 1 calc R
C6B C 1.0643(8) 0.4751(6) 1.0698(6) 0.049(2) Uani 1 1 d .
H4 H 1.0749 0.4406 1.1392 0.058 Uiso 1 1 calc R
C7B C 1.1683(7) 0.5211(5) 1.0320(5) 0.0368(19) Uani 1 1 d .
C8B C 1.1554(7) 0.5708(5) 0.9326(6) 0.041(2) Uani 1 1 d .
H8B H 1.2292 0.6010 0.9070 0.049 Uiso 1 1 calc R
C9B C 1.0331(8) 0.5765(5) 0.8690(6) 0.045(2) Uani 1 1 d .
H9B H 1.0229 0.6128 0.8009 0.054 Uiso 1 1 calc R
C10B C 1.2281(7) 0.3070(5) 0.9622(6) 0.0394(19) Uani 1 1 d .
C11B C 1.3489(6) 0.3234(5) 1.0498(6) 0.040(2) Uani 1 1 d .
H11B H 1.3254 0.3106 1.1279 0.048 Uiso 1 1 calc R
C12B C 1.4528(7) 0.2540(6) 1.0226(6) 0.045(2) Uani 1 1 d .
H12C H 1.4780 0.2687 0.9464 0.054 Uiso 1 1 calc R
H12D H 1.4153 0.1893 1.0196 0.054 Uiso 1 1 calc R
C13B C 1.5750(8) 0.2554(6) 1.1087(7) 0.041(2) Uani 1 1 d .
C14B C 1.5691(9) 0.2214(6) 1.2144(7) 0.053(2) Uani 1 1 d .
H14B H 1.4881 0.1983 1.2344 0.064 Uiso 1 1 calc R
C15B C 1.6813(9) 0.2195(6) 1.2963(7) 0.064(3) Uani 1 1 d .
H15B H 1.6773 0.1927 1.3694 0.077 Uiso 1 1 calc R
C16B C 1.7942(9) 0.2567(6) 1.2679(8) 0.067(3) Uani 1 1 d .
H16B H 1.8689 0.2582 1.3232 0.080 Uiso 1 1 calc R
C17B C 1.8037(10) 0.2920(6) 1.1630(9) 0.073(3) Uani 1 1 d .
H17B H 1.8844 0.3164 1.1439 0.088 Uiso 1 1 calc R
C18B C 1.6898(8) 0.2918(6) 1.0816(7) 0.059(3) Uani 1 1 d .
H18B H 1.6942 0.3172 1.0079 0.071 Uiso 1 1 calc R

loop_
_atom_site_aniso_label
_atom_site_aniso_U_11
_atom_site_aniso_U_22
_atom_site_aniso_U_33
_atom_site_aniso_U_23
_atom_site_aniso_U_13
_atom_site_aniso_U_12
S1A 0.0373(13) 0.0397(13) 0.0404(11) 0.0004(10) -0.0052(9) -0.0036(11)
O1A 0.041(4) 0.092(5) 0.042(3) -0.003(3) -0.002(3) -0.017(3)
O2A 0.052(4) 0.069(4) 0.052(3) 0.016(3) -0.013(3) -0.006(3)
O3A 0.060(4) 0.044(3) 0.038(3) -0.005(2) -0.006(3) 0.000(3)
O4A 0.035(3) 0.044(3) 0.060(3) 0.013(3) -0.007(3) -0.014(3)
O5A 0.030(3) 0.070(4) 0.047(3) -0.005(3) 0.009(2) -0.010(3)
O6A 0.043(3) 0.069(4) 0.031(3) -0.004(3) -0.001(2) -0.009(3)
N1A 0.027(4) 0.045(4) 0.035(3) 0.010(3) 0.004(3) -0.011(3)
C1A 0.040(5) 0.054(6) 0.050(5) -0.018(5) -0.002(4) 0.002(5)
C2A 0.045(5) 0.058(6) 0.041(4) 0.006(4) -0.002(4) 0.001(5)
C3A 0.040(5) 0.040(5) 0.042(5) 0.000(4) 0.003(4) 0.001(4)
C4A 0.033(5) 0.039(5) 0.033(4) -0.001(4) -0.004(3) -0.001(4)
C5A 0.030(5) 0.080(6) 0.047(5) 0.007(5) 0.000(4) -0.001(5)
C6A 0.039(5) 0.059(6) 0.042(4) 0.008(4) 0.013(4) -0.010(5)
C7A 0.035(5) 0.031(5) 0.029(4) 0.002(4) -0.005(3) 0.004(3)
C8A 0.032(5) 0.045(5) 0.048(5) 0.007(4) 0.002(4) -0.009(4)
C9A 0.042(5) 0.054(5) 0.036(4) 0.004(4) 0.006(4) -0.004(4)
C10A 0.039(5) 0.045(5) 0.029(4) -0.001(4) -0.005(4) 0.004(4)
C11A 0.037(5) 0.047(5) 0.030(4) 0.007(4) 0.004(3) 0.000(4)
C12A 0.046(5) 0.040(5) 0.039(4) 0.002(4) 0.005(4) 0.000(4)
C13A 0.044(6) 0.038(6) 0.058(5) -0.016(4) 0.009(5) 0.005(4)
C14A 0.061(6) 0.053(6) 0.041(5) -0.010(4) -0.003(4) 0.011(5)
C15A 0.092(9) 0.079(8) 0.037(5) -0.021(5) -0.017(6) 0.046(7)
C16A 0.046(6) 0.065(7) 0.093(7) -0.037(7) -0.014(6) 0.019(6)
C17A 0.044(5) 0.061(6) 0.094(7) -0.015(6) 0.004(5) -0.002(5)
C18A 0.042(5) 0.051(6) 0.049(4) 0.013(4) -0.001(4) 0.008(4)
S1B 0.0288(11) 0.0461(13) 0.0313(9) 0.0014(10) -0.0012(8) -0.0025(11)
O1B 0.034(3) 0.070(4) 0.038(3) 0.003(3) 0.000(2) -0.004(3)
O2B 0.032(3) 0.076(4) 0.038(3) 0.002(3) -0.001(2) -0.009(3)
O3B 0.035(3) 0.047(3) 0.041(3) 0.008(2) -0.002(2) -0.003(3)
O4B 0.033(3) 0.061(4) 0.028(3) 0.009(2) -0.002(2) -0.008(3)
O5B 0.046(4) 0.072(4) 0.028(3) 0.006(3) -0.009(2) -0.003(3)
O6B 0.045(3) 0.053(4) 0.054(3) 0.003(3) -0.013(3) -0.012(3)
N1B 0.035(4) 0.055(4) 0.036(4) 0.009(3) 0.003(3) -0.005(3)
C1B 0.033(5) 0.046(5) 0.046(4) 0.006(4) 0.002(4) 0.002(4)
C2B 0.042(5) 0.039(5) 0.033(4) 0.001(4) 0.003(3) -0.002(4)
C3B 0.029(4) 0.070(6) 0.038(4) 0.000(4) 0.008(4) -0.001(4)
C4B 0.032(5) 0.044(5) 0.039(4) -0.001(4) -0.002(4) -0.002(4)
C5B 0.036(5) 0.059(6) 0.049(5) 0.002(4) 0.005(4) -0.005(4)
C6B 0.038(5) 0.066(6) 0.042(5) 0.009(4) 0.003(4) -0.005(4)
C7B 0.040(5) 0.041(5) 0.030(4) -0.004(4) 0.002(3) -0.008(4)
C8B 0.021(4) 0.056(6) 0.047(4) 0.002(4) 0.006(4) -0.009(4)
C9B 0.043(5) 0.051(5) 0.040(4) 0.004(4) 0.001(4) -0.004(4)
C10B 0.040(5) 0.035(5) 0.043(5) 0.000(4) 0.005(4) -0.002(4)
C11B 0.024(4) 0.057(6) 0.040(4) 0.002(4) 0.002(3) -0.010(4)
C12B 0.037(5) 0.044(5) 0.051(5) -0.010(4) -0.006(4) 0.003(4)
C13B 0.033(5) 0.034(5) 0.053(5) -0.001(4) -0.004(4) 0.006(4)
C14B 0.051(6) 0.051(6) 0.056(5) -0.006(4) 0.001(5) 0.008(4)
C15B 0.079(7) 0.052(6) 0.058(6) -0.006(5) -0.006(6) 0.011(5)
C16B 0.061(7) 0.046(6) 0.084(7) 0.000(5) -0.028(6) 0.011(6)
C17B 0.057(7) 0.043(6) 0.118(9) 0.018(6) 0.004(6) -0.009(5)
C18B 0.051(6) 0.062(6) 0.061(5) 0.012(5) -0.008(5) -0.003(5)

loop_
_atom_type_symbol
_atom_type_description
_atom_type_scat_dispersion_real
_atom_type_scat_dispersion_imag
_atom_type_scat_source
C C 0.0181 0.0091 'International Tables Vol C Tables 4.2.6.8 and 6.1.1.4'
H H 0.0000 0.0000 'International Tables Vol C Tables 4.2.6.8 and 6.1.1.4'
N N 0.0311 0.0180 'International Tables Vol C Tables 4.2.6.8 and 6.1.1.4'
O O 0.0492 0.0322 'International Tables Vol C Tables 4.2.6.8 and 6.1.1.4'
S S 0.3331 0.5567 'International Tables Vol C Tables 4.2.6.8 and 6.1.1.4'

loop_
_geom_angle_atom_site_label_1
_geom_angle_atom_site_label_2
_geom_angle_atom_site_label_3
_geom_angle
O4A S1A O3A 119.6(3)
O4A S1A N1A 107.4(3)
O3A S1A N1A 105.5(3)
O4A S1A C7A 108.7(3)
O3A S1A C7A 108.3(3)
N1A S1A C7A 106.6(3)
C1A O1A H1A 106.4(19)
C10A O6A H6A 107.6(16)
C11A N1A S1A 119.2(4)
C11A N1A H13 106(4)
S1A N1A H13 121(4)
O2A C1A O1A 124.2(8)
O2A C1A C2A 123.4(8)
O1A C1A C2A 112.4(8)
C3A C2A C1A 124.3(8)
C3A C2A H2A 117.9
C1A C2A H2A 117.9
C2A C3A C4A 124.8(7)
C2A C3A H3A 117.6
C4A C3A H3A 117.6
C5A C4A C9A 119.1(7)
C5A C4A C3A 121.5(7)
C9A C4A C3A 119.4(7)
C4A C5A C6A 121.8(8)
C4A C5A H5A 119.1
C6A C5A H5A 119.1
C5A C6A C7A 118.6(7)
C5A C6A H1 120.7
C7A C6A H1 120.7
C8A C7A C6A 121.8(7)
C8A C7A S1A 119.7(6)
C6A C7A S1A 118.4(5)
C7A C8A C9A 117.8(7)
C7A C8A H8A 121.1
C9A C8A H8A 121.1
C4A C9A C8A 120.8(7)
C4A C9A H9A 119.6
C8A C9A H9A 119.6
O5A C10A O6A 124.8(7)
O5A C10A C11A 123.2(6)
O6A C10A C11A 112.0(6)
N1A C11A C10A 112.4(6)
N1A C11A C12A 110.7(5)
C10A C11A C12A 108.3(6)
N1A C11A H11A 108.4
C10A C11A H11A 108.4
C12A C11A H11A 108.4
C13A C12A C11A 110.8(6)
C13A C12A H12A 109.5
C11A C12A H12A 109.5
C13A C12A H12B 109.5
C11A C12A H12B 109.5
H12A C12A H12B 108.1
C18A C13A C14A 118.5(9)
C18A C13A C12A 120.3(7)
C14A C13A C12A 121.1(8)
C13A C14A C15A 119.0(9)
C13A C14A H14A 120.5
C15A C14A H14A 120.5
C16A C15A C14A 120.7(8)
C16A C15A H15A 119.7
C14A C15A H15A 119.7
C15A C16A C17A 120.2(10)
C15A C16A H16A 119.9
C17A C16A H16A 119.9
C16A C17A C18A 120.2(9)
C16A C17A H17A 119.9
C18A C17A H17A 119.9
C17A C18A C13A 121.3(8)
C17A C18A H18A 119.4
C13A C18A H18A 119.4
O4B S1B O3B 120.0(3)
O4B S1B N1B 107.8(3)
O3B S1B N1B 105.3(3)
O4B S1B C7B 107.6(3)
O3B S1B C7B 108.2(3)
N1B S1B C7B 107.3(3)
C1B O2B H2B 109.5(16)
C10B O6B H6B 110.6(17)
C11B N1B S1B 120.6(5)
C11B N1B H2 114(5)
S1B N1B H2 116(5)
O1B C1B O2B 124.7(7)
O1B C1B C2B 120.6(7)
O2B C1B C2B 114.7(6)
C3B C2B C1B 124.6(7)
C3B C2B H3 117.7
C1B C2B H3 117.7
C2B C3B C4B 126.9(7)
C2B C3B H3B 116.6
C4B C3B H3B 116.6
C9B C4B C5B 118.5(7)
C9B C4B C3B 119.7(7)
C5B C4B C3B 121.9(7)
C4B C5B C6B 121.1(7)
C4B C5B H5B 119.4
C6B C5B H5B 119.4
C7B C6B C5B 118.7(7)
C7B C6B H4 120.7
C5B C6B H4 120.7
C8B C7B C6B 121.7(8)
C8B C7B S1B 118.2(6)
C6B C7B S1B 119.8(6)
C7B C8B C9B 119.2(7)
C7B C8B H8B 120.4
C9B C8B H8B 120.4
C4B C9B C8B 120.8(7)
C4B C9B H9B 119.6
C8B C9B H9B 119.6
O5B C10B O6B 124.4(7)
O5B C10B C11B 120.3(7)
O6B C10B C11B 115.3(6)
N1B C11B C12B 109.6(6)
N1B C11B C10B 111.8(6)
C12B C11B C10B 107.1(6)
N1B C11B H11B 109.4
C12B C11B H11B 109.4
C10B C11B H11B 109.4
C11B C12B C13B 113.4(6)
C11B C12B H12C 108.9
C13B C12B H12C 108.9
C11B C12B H12D 108.9
C13B C12B H12D 108.9
H12C C12B H12D 107.7
C14B C13B C18B 119.3(8)
C14B C13B C12B 119.5(8)
C18B C13B C12B 121.2(8)
C13B C14B C15B 121.3(9)
C13B C14B H14B 119.4
C15B C14B H14B 119.4
C16B C15B C14B 118.5(9)
C16B C15B H15B 120.8
C14B C15B H15B 120.8
C15B C16B C17B 121.9(9)
C15B C16B H16B 119.1
C17B C16B H16B 119.1
C16B C17B C18B 118.5(9)
C16B C17B H17B 120.7
C18B C17B H17B 120.7
C13B C18B C17B 120.5(8)
C13B C18B H18B 119.7
C17B C18B H18B 119.7

loop_
_geom_bond_atom_site_label_1
_geom_bond_atom_site_label_2
_geom_bond_distance
S1A O4A 1.431(5)
S1A O3A 1.433(5)
S1A N1A 1.612(6)
S1A C7A 1.763(7)
O1A C1A 1.321(9)
O1A H1A 0.85(2)
O2A C1A 1.229(9)
O5A C10A 1.232(8)
O6A C10A 1.311(7)
O6A H6A 0.82(2)
N1A C11A 1.476(8)
N1A H13 0.839(10)
C1A C2A 1.472(11)
C2A C3A 1.317(10)
C2A H2A 0.9500
C3A C4A 1.479(10)
C3A H3A 0.9500
C4A C5A 1.372(10)
C4A C9A 1.381(9)
C5A C6A 1.379(10)
C5A H5A 0.9500
C6A C7A 1.385(10)
C6A H1 0.9500
C7A C8A 1.380(9)
C8A C9A 1.413(9)
C8A H8A 0.9500
C9A H9A 0.9500
C10A C11A 1.523(9)
C11A C12A 1.532(9)
C11A H11A 1.0000
C12A C13A 1.509(11)
C12A H12A 0.9900
C12A H12B 0.9900
C13A C18A 1.382(10)
C13A C14A 1.400(10)
C14A C15A 1.412(12)
C14A H14A 0.9500
C15A C16A 1.361(11)
C15A H15A 0.9500
C16A C17A 1.365(11)
C16A H16A 0.9500
C17A C18A 1.381(10)
C17A H17A 0.9500
C18A H18A 0.9500
S1B O4B 1.420(4)
S1B O3B 1.431(5)
S1B N1B 1.642(6)
S1B C7B 1.783(8)
O1B C1B 1.234(8)
O2B C1B 1.306(7)
O2B H2B 0.83(2)
O5B C10B 1.216(8)
O6B C10B 1.294(8)
O6B H6B 0.84(2)
N1B C11B 1.451(9)
N1B H2 0.842(10)
C1B C2B 1.466(9)
C2B C3B 1.313(9)
C2B H3 0.9500
C3B C4B 1.463(10)
C3B H3B 0.9500
C4B C9B 1.381(9)
C4B C5B 1.387(9)
C5B C6B 1.389(11)
C5B H5B 0.9500
C6B C7B 1.371(9)
C6B H4 0.9500
C7B C8B 1.363(9)
C8B C9B 1.391(10)
C8B H8B 0.9500
C9B H9B 0.9500
C10B C11B 1.539(10)
C11B C12B 1.512(9)
C11B H11B 1.0000
C12B C13B 1.523(10)
C12B H12C 0.9900
C12B H12D 0.9900
C13B C14B 1.348(10)
C13B C18B 1.359(11)
C14B C15B 1.418(11)
C14B H14B 0.9500
C15B C16B 1.352(11)
C15B H15B 0.9500
C16B C17B 1.353(11)
C16B H16B 0.9500
C17B C18B 1.426(12)
C17B H17B 0.9500
C18B H18B 0.9500

loop_
_geom_hbond_atom_site_label_D
_geom_hbond_atom_site_label_H
_geom_hbond_atom_site_label_A
_geom_hbond_distance_DH
_geom_hbond_distance_HA
_geom_hbond_distance_DA
_geom_hbond_angle_DHA
_geom_hbond_site_symmetry_A
O6A H6A O1B 0.82(2) 1.88(3) 2.661(7) 157(7) .
O2B H2B O5A 0.83(2) 1.84(2) 2.668(7) 174(7) .
O6B H6B O2A 0.84(2) 1.82(3) 2.643(7) 166(7) .
O1A H1A O5B 0.85(2) 1.86(4) 2.617(7) 148(7) .
N1B H2 O1B 0.842(10) 2.155(19) 2.984(7) 168(6) 1_655
N1A H13 O4B 0.839(10) 2.21(3) 2.976(6) 152(6) 1_454

loop_
_geom_torsion_atom_site_label_1
_geom_torsion_atom_site_label_2
_geom_torsion_atom_site_label_3
_geom_torsion_atom_site_label_4
_geom_torsion
O4A S1A N1A C11A 49.8(6)
O3A S1A N1A C11A 178.5(5)
C7A S1A N1A C11A -66.5(5)
O2A C1A C2A C3A 5.1(14)
O1A C1A C2A C3A -173.0(7)
C1A C2A C3A C4A 176.9(8)
C2A C3A C4A C5A 9.5(13)
C2A C3A C4A C9A -169.1(8)
C9A C4A C5A C6A -0.4(13)
C3A C4A C5A C6A -179.0(8)
C4A C5A C6A C7A 0.5(13)
C5A C6A C7A C8A 0.6(13)
C5A C6A C7A S1A 176.5(6)
O4A S1A C7A C8A -7.5(7)
O3A S1A C7A C8A -139.0(6)
N1A S1A C7A C8A 107.9(6)
O4A S1A C7A C6A 176.5(6)
O3A S1A C7A C6A 45.1(7)
N1A S1A C7A C6A -68.0(7)
C6A C7A C8A C9A -1.7(12)
S1A C7A C8A C9A -177.5(6)
C5A C4A C9A C8A -0.7(12)
C3A C4A C9A C8A 177.9(7)
C7A C8A C9A C4A 1.8(11)
S1A N1A C11A C10A 78.4(7)
S1A N1A C11A C12A -160.3(5)
O5A C10A C11A N1A 42.6(10)
O6A C10A C11A N1A -139.0(6)
O5A C10A C11A C12A -80.1(9)
O6A C10A C11A C12A 98.4(7)
N1A C11A C12A C13A 65.7(8)
C10A C11A C12A C13A -170.6(6)
C11A C12A C13A C18A 75.2(9)
C11A C12A C13A C14A -106.4(8)
C18A C13A C14A C15A -2.5(11)
C12A C13A C14A C15A 179.0(7)
C13A C14A C15A C16A 1.1(13)
C14A C15A C16A C17A 0.9(15)
C15A C16A C17A C18A -1.5(16)
C16A C17A C18A C13A 0.0(14)
C14A C13A C18A C17A 2.0(12)
C12A C13A C18A C17A -179.6(8)
O4B S1B N1B C11B 49.5(6)
O3B S1B N1B C11B 178.7(5)
C7B S1B N1B C11B -66.1(6)
O1B C1B C2B C3B -175.6(8)
O2B C1B C2B C3B 5.9(13)
C1B C2B C3B C4B -175.8(8)
C2B C3B C4B C9B -171.3(8)
C2B C3B C4B C5B 10.1(13)
C9B C4B C5B C6B -0.5(12)
C3B C4B C5B C6B 178.1(8)
C4B C5B C6B C7B -0.2(12)
C5B C6B C7B C8B -0.2(12)
C5B C6B C7B S1B -173.7(6)
O4B S1B C7B C8B 163.3(6)
O3B S1B C7B C8B 32.2(7)
N1B S1B C7B C8B -81.0(6)
O4B S1B C7B C6B -23.0(7)
O3B S1B C7B C6B -154.0(6)
N1B S1B C7B C6B 92.7(6)
C6B C7B C8B C9B 1.4(11)
S1B C7B C8B C9B 175.0(6)
C5B C4B C9B C8B 1.6(11)
C3B C4B C9B C8B -177.0(7)
C7B C8B C9B C4B -2.1(11)
S1B N1B C11B C12B -161.5(5)
S1B N1B C11B C10B 79.9(7)
O5B C10B C11B N1B 36.1(9)
O6B C10B C11B N1B -145.7(6)
O5B C10B C11B C12B -83.9(9)
O6B C10B C11B C12B 94.3(7)
N1B C11B C12B C13B 63.6(9)
C10B C11B C12B C13B -174.9(6)
C11B C12B C13B C14B 70.1(10)
C11B C12B C13B C18B -108.9(9)
C18B C13B C14B C15B -2.4(13)
C12B C13B C14B C15B 178.5(8)
C13B C14B C15B C16B 3.0(13)
C14B C15B C16B C17B -2.6(15)
C15B C16B C17B C18B 1.6(15)
C14B C13B C18B C17B 1.4(13)
C12B C13B C18B C17B -179.5(8)
C16B C17B C18B C13B -1.0(14)
